data_1530347
loop_
_publ_author_name
'Marcellus, C.G.'
'Oakley, R.T.'
'Cordes, A.W.'
'Pennington, W.T.'

_publ_section_title
;
 The preparation and the crystal and molecular structure of (S3 N2 N
 H2)(+) (B F4)(-); a molecular orbital study of the protonation of the
 trisulphur trinitride anion
;
_journal_name_full 'Canadian Journal of Chemistry'
_journal_page_first 1822
_journal_page_last 1827
_journal_volume 62
_journal_year 1984
_chemical_formula_sum 'B F4 H2 N3 S3'
_chemical_name_systematic 'S3 N2 N H2 B F4'
_space_group_IT_number 1
_symmetry_space_group_name_Hall 'P 1'
_symmetry_space_group_name_H-M 'P 1'
_cell_angle_alpha 85.89
_cell_angle_beta 83.92
_cell_angle_gamma 82.13
_cell_formula_units_Z 1
_cell_length_a 5.445
_cell_length_b 7.346
_cell_length_c 9.473
_cell_volume 372.601
_citation_journal_id_ASTM CJCHAG
_cod_data_source_file Marcellus_CJCHAG_1984_1108.cif
_cod_data_source_block H2B1F4N3S3
_cod_original_formula_sum 'H2 B1 F4 N3 S3'
_cod_database_code 1530347

loop_
_symmetry_equiv_pos_as_xyz
x,y,z

loop_
_atom_site_label
_atom_site_type_symbol
_atom_site_fract_x
_atom_site_fract_y
_atom_site_fract_z
_atom_site_occupancy
_atom_site_U_iso_or_equiv
N3 N-3 -0.1566 0.3112 0.059 1 0.0
S1 S+4 0.1895 0.3976 0.3343 1 0.0
F3 F-1 0.518 0.815 0.3745 1 0.0
F1 F-1 0.357 0.7906 0.1828 1 0.0
F2 F-1 0.663 0.6025 0.2284 1 0.0
F4 F-1 0.7276 0.8893 0.1755 1 0.0
N1 N-3 0.2385 0.3073 0.1859 1 0.0
N2 N-3 -0.0212 0.3081 0.4262 1 0.0
H1 H+1 -0.245 0.401 0.106 1 0.0
H2 H+1 -0.19 0.271 -0.002 1 0.0
B1 B+3 0.5715 0.776 0.2404 1 0.0
S3 S+2 0.0361 0.1805 0.1433 1 0.0
S2 S+2 -0.1392 0.1476 0.359 1 0.0
